data_4020489
loop_
_publ_author_name
'Kimihiro Komeyama'
'Tomonori Kawabata'
'Katsuomi Takehira'
'Ken Takaki'

_publ_section_title
;
 Rare-Earth Silylamide-Catalyzed Selective Dimerization
 of Terminal Alkynes and Subsequent Hydrophosphination in One Pot
;
_journal_name_full 'Journal of Organic Chemistry'
_journal_page_first 7260
_journal_page_last 7266
_journal_paper_doi 10.1021/jo0509206
_journal_volume 70
_journal_year 2005
_chemical_formula_moiety 'C30 H27 O P'
_chemical_formula_sum 'C30 H27 O P'
_chemical_formula_weight 434.52
_space_group_IT_number 61
_space_group_name_Hall '-P 2ac 2ab'
_space_group_name_H-M_alt 'P b c a'
_symmetry_cell_setting orthorhombic
_symmetry_Int_Tables_number 61
_symmetry_space_group_name_Hall '-P 2ac 2ab'
_symmetry_space_group_name_H-M 'P b c a'
_cell_angle_alpha 90
_cell_angle_beta 90
_cell_angle_gamma 90
_cell_formula_units_Z 8
_cell_length_a 20.49(1)
_cell_length_b 21.137(6)
_cell_length_c 11.439(3)
_cell_measurement_temperature 298.1
_cell_volume 4953(3)
_exptl_crystal_density_diffrn 1.165
_cod_database_code 4020489

loop_
_symmetry_equiv_pos_site_id
_symmetry_equiv_pos_as_xyz
1 +X,+Y,+Z
2 1/2-X,1/2+Y,+Z
3 +X,1/2-Y,1/2+Z
4 1/2-X,-Y,1/2+Z
5 -X,-Y,-Z
6 1/2+X,1/2-Y,-Z
7 -X,1/2+Y,1/2-Z
8 1/2+X,+Y,1/2-Z

loop_
_atom_site_label
_atom_site_type_symbol
_atom_site_fract_x
_atom_site_fract_y
_atom_site_fract_z
_atom_site_U_iso_or_equiv
_atom_site_adp_type
_atom_site_occupancy
_atom_site_symmetry_multiplicity
_atom_site_calc_flag
_atom_site_refinement_flags
_atom_site_disorder_assembly
_atom_site_disorder_group
P(1) P 0.08161(8) 0.48808(8) 0.7175(2) 0.0563(6) Uani 1.00 1 d . . .
O(1) O 0.1153(2) 0.4960(2) 0.6034(4) 0.068(2) Uani 1.00 1 d . . .
C(1) C 0.0510(3) 0.4093(3) 0.7403(5) 0.045(2) Uani 1.00 1 d . . .
C(2) C -0.0013(3) 0.3980(3) 0.8079(5) 0.055(3) Uani 1.00 1 d . . .
C(3) C -0.0269(3) 0.3371(3) 0.8442(5) 0.053(2) Uani 1.00 1 d . . .
C(4) C -0.0750(3) 0.3308(3) 0.9217(5) 0.055(2) Uani 1.00 1 d . . .
C(5) C 0.0866(4) 0.3585(3) 0.6803(5) 0.050(2) Uani 1.00 1 d . . .
C(6) C 0.0564(3) 0.3185(4) 0.6015(6) 0.063(3) Uani 1.00 1 d . . .
C(7) C 0.0911(5) 0.2715(4) 0.5422(6) 0.076(3) Uani 1.00 1 d . . .
C(8) C 0.1560(6) 0.2621(4) 0.5596(9) 0.090(4) Uani 1.00 1 d . . .
C(9) C 0.1867(4) 0.3025(6) 0.6341(9) 0.105(4) Uani 1.00 1 d . . .
C(10) C 0.1530(5) 0.3497(4) 0.6936(6) 0.082(3) Uani 1.00 1 d . . .
C(11) C 0.1916(4) 0.2080(4) 0.4978(8) 0.165(4) Uani 1.00 1 d . . .
C(12) C -0.0991(3) 0.2713(3) 0.9720(6) 0.049(2) Uani 1.00 1 d . . .
C(13) C -0.1301(3) 0.2719(4) 1.0794(7) 0.061(3) Uani 1.00 1 d . . .
C(14) C -0.1507(3) 0.2171(5) 1.1329(6) 0.065(3) Uani 1.00 1 d . . .
C(15) C -0.1427(3) 0.1584(4) 1.0795(7) 0.057(3) Uani 1.00 1 d . . .
C(16) C -0.1128(3) 0.1578(3) 0.9716(7) 0.063(3) Uani 1.00 1 d . . .
C(17) C -0.0907(3) 0.2128(4) 0.9188(6) 0.058(3) Uani 1.00 1 d . . .
C(18) C -0.1672(3) 0.0989(3) 1.1361(5) 0.096(3) Uani 1.00 1 d . . .
C(19) C 0.0134(3) 0.5405(3) 0.7334(7) 0.050(3) Uani 1.00 1 d . . .
C(20) C 0.0091(4) 0.5871(4) 0.8194(6) 0.081(3) Uani 1.00 1 d . . .
C(21) C -0.0402(5) 0.6303(4) 0.8184(8) 0.101(4) Uani 1.00 1 d . . .
C(22) C -0.0864(4) 0.6296(4) 0.733(1) 0.092(4) Uani 1.00 1 d . . .
C(23) C -0.0841(4) 0.5842(5) 0.6466(7) 0.078(3) Uani 1.00 1 d . . .
C(24) C -0.0347(4) 0.5406(4) 0.6472(6) 0.067(3) Uani 1.00 1 d . . .
C(25) C 0.1349(4) 0.5052(3) 0.8377(7) 0.059(3) Uani 1.00 1 d . . .
C(26) C 0.1257(4) 0.4805(4) 0.9472(9) 0.091(3) Uani 1.00 1 d . . .
C(27) C 0.1679(7) 0.4957(5) 1.0375(8) 0.109(4) Uani 1.00 1 d . . .
C(28) C 0.2204(6) 0.5341(6) 1.016(1) 0.124(5) Uani 1.00 1 d . . .
C(29) C 0.2293(5) 0.5595(5) 0.907(1) 0.118(4) Uani 1.00 1 d . . .
C(30) C 0.1866(5) 0.5437(4) 0.8171(8) 0.090(3) Uani 1.00 1 d . . .
H(1) H -0.0243 0.4342 0.8350 0.066 Uiso 1.00 1 c R . .
H(2) H -0.0084 0.3000 0.8112 0.063 Uiso 1.00 1 c R . .
H(3) H -0.0959 0.3685 0.9468 0.065 Uiso 1.00 1 c R . .
H(4) H 0.0110 0.3231 0.5873 0.075 Uiso 1.00 1 c R . .
H(5) H 0.0686 0.2454 0.4880 0.091 Uiso 1.00 1 c R . .
H(6) H 0.2324 0.2983 0.6459 0.126 Uiso 1.00 1 c R . .
H(7) H 0.1764 0.3768 0.7449 0.098 Uiso 1.00 1 c R . .
H(8) H 0.1903 0.1711 0.5450 0.198 Uiso 1.00 1 c R . .
H(9) H 0.2357 0.2198 0.4846 0.198 Uiso 1.00 1 c R . .
H(10) H 0.1720 0.1994 0.4243 0.198 Uiso 1.00 1 c R . .
H(11) H -0.1373 0.3112 1.1174 0.073 Uiso 1.00 1 c R . .
H(12) H -0.1708 0.2193 1.2077 0.078 Uiso 1.00 1 c R . .
H(13) H -0.1071 0.1186 0.9323 0.075 Uiso 1.00 1 c R . .
H(14) H -0.0695 0.2105 0.8451 0.069 Uiso 1.00 1 c R . .
H(15) H 0.0410 0.5887 0.8796 0.097 Uiso 1.00 1 c R . .
H(16) H -0.0424 0.6613 0.8783 0.121 Uiso 1.00 1 c R . .
H(17) H -0.1202 0.6604 0.7321 0.111 Uiso 1.00 1 c R . .
H(18) H -0.1164 0.5831 0.5871 0.094 Uiso 1.00 1 c R . .
H(19) H -0.0332 0.5095 0.5874 0.080 Uiso 1.00 1 c R . .
H(20) H 0.0901 0.4527 0.9613 0.109 Uiso 1.00 1 c R . .
H(21) H 0.1605 0.4796 1.1140 0.130 Uiso 1.00 1 c R . .
H(22) H 0.2506 0.5431 1.0765 0.149 Uiso 1.00 1 c R . .
H(23) H 0.2645 0.5877 0.8932 0.141 Uiso 1.00 1 c R . .
H(24) H 0.1937 0.5600 0.7407 0.108 Uiso 1.00 1 c R . .
H(25) H -0.1332 0.0817 1.1827 0.115 Uiso 1.00 1 c R . .
H(26) H -0.1795 0.0694 1.0773 0.115 Uiso 1.00 1 c R . .
H(27) H -0.2036 0.1087 1.1843 0.115 Uiso 1.00 1 c R . .

loop_
_atom_site_aniso_label
_atom_site_aniso_U_11
_atom_site_aniso_U_22
_atom_site_aniso_U_33
_atom_site_aniso_U_12
_atom_site_aniso_U_13
_atom_site_aniso_U_23
P(1) 0.065(1) 0.046(1) 0.058(1) -0.007(1) -0.001(1) -0.004(1)
O(1) 0.088(3) 0.061(3) 0.056(3) -0.004(2) 0.028(2) 0.004(2)
C(1) 0.055(5) 0.035(4) 0.046(5) 0.000(4) -0.004(4) -0.002(4)
C(2) 0.059(5) 0.051(5) 0.055(5) -0.003(4) 0.004(4) -0.002(4)
C(3) 0.060(5) 0.042(5) 0.056(5) -0.004(4) 0.006(4) -0.002(4)
C(4) 0.060(5) 0.049(5) 0.054(5) -0.003(4) 0.002(4) -0.002(4)
C(5) 0.048(5) 0.048(5) 0.055(5) -0.011(5) -0.011(4) 0.002(4)
C(6) 0.070(6) 0.059(5) 0.060(5) -0.008(5) -0.007(5) 0.001(4)
C(7) 0.109(8) 0.054(6) 0.066(6) -0.013(6) 0.012(6) -0.016(4)
C(8) 0.088(9) 0.074(7) 0.109(8) -0.000(7) 0.038(6) -0.007(6)
C(9) 0.063(7) 0.113(7) 0.140(8) 0.004(7) 0.006(6) -0.030(7)
C(10) 0.075(7) 0.066(6) 0.105(6) -0.001(5) -0.005(5) -0.029(5)
C(11) 0.165(9) 0.109(7) 0.22(1) 0.017(6) 0.093(7) -0.056(7)
C(12) 0.051(5) 0.049(5) 0.046(5) -0.007(4) 0.006(4) 0.003(4)
C(13) 0.063(5) 0.057(6) 0.063(6) -0.008(4) 0.011(4) -0.000(5)
C(14) 0.071(6) 0.075(6) 0.050(5) -0.011(5) 0.016(4) -0.006(6)
C(15) 0.059(5) 0.050(6) 0.061(6) -0.005(4) -0.007(4) 0.003(5)
C(16) 0.069(5) 0.054(6) 0.065(6) 0.000(4) 0.006(4) -0.010(5)
C(17) 0.061(5) 0.060(5) 0.053(5) -0.005(4) 0.012(4) -0.005(4)
C(18) 0.112(6) 0.060(5) 0.115(7) -0.016(4) 0.011(5) 0.022(5)
C(19) 0.061(6) 0.050(5) 0.040(5) 0.002(4) 0.010(4) 0.009(4)
C(20) 0.097(7) 0.071(6) 0.074(6) 0.013(5) -0.017(5) -0.025(5)
C(21) 0.121(8) 0.082(7) 0.099(8) 0.040(6) -0.014(6) -0.038(5)
C(22) 0.104(8) 0.072(6) 0.101(8) 0.028(5) 0.001(7) 0.006(6)
C(23) 0.067(6) 0.096(7) 0.071(7) 0.010(6) -0.007(5) 0.011(6)
C(24) 0.066(6) 0.081(6) 0.053(6) -0.002(5) -0.005(5) -0.010(4)
C(25) 0.059(5) 0.050(5) 0.068(6) -0.007(4) -0.008(5) -0.004(4)
C(26) 0.111(7) 0.085(6) 0.077(6) -0.011(5) -0.050(7) -0.008(6)
C(27) 0.140(9) 0.091(7) 0.094(9) 0.009(6) -0.026(8) -0.005(6)
C(28) 0.11(1) 0.11(1) 0.16(1) 0.028(8) -0.072(9) -0.045(8)
C(29) 0.074(8) 0.101(8) 0.18(1) -0.011(6) -0.018(9) -0.016(9)
C(30) 0.069(6) 0.098(6) 0.102(8) -0.021(5) -0.012(6) -0.017(5)

loop_
_geom_bond_atom_site_label_1
_geom_bond_atom_site_label_2
_geom_bond_distance
_geom_bond_publ_flag
_geom_bond_site_symmetry_1
_geom_bond_site_symmetry_2
P(1) O(1) 1.486(4) ? . .
P(1) C(1) 1.797(6) ? . .
P(1) C(19) 1.793(6) ? . .
P(1) C(25) 1.793(8) ? . .
C(1) C(2) 1.343(9) ? . .
C(1) C(5) 1.469(9) ? . .
C(2) C(3) 1.451(9) ? . .
C(3) C(4) 1.332(9) ? . .
C(4) C(12) 1.468(9) ? . .
C(5) C(6) 1.38(1) ? . .
C(5) C(10) 1.38(1) ? . .
C(6) C(7) 1.40(1) ? . .
C(7) C(8) 1.36(2) ? . .
C(8) C(9) 1.36(1) ? . .
C(8) C(11) 1.53(1) ? . .
C(9) C(10) 1.39(1) ? . .
C(12) C(13) 1.38(1) ? . .
C(12) C(17) 1.39(1) ? . .
C(13) C(14) 1.38(1) ? . .
C(14) C(15) 1.39(1) ? . .
C(15) C(16) 1.38(1) ? . .
C(15) C(18) 1.50(1) ? . .
C(16) C(17) 1.39(1) ? . .
C(19) C(20) 1.39(1) ? . .
C(19) C(24) 1.39(1) ? . .
C(20) C(21) 1.36(1) ? . .
C(21) C(22) 1.37(1) ? . .
C(22) C(23) 1.37(1) ? . .
C(23) C(24) 1.37(1) ? . .
C(25) C(26) 1.37(1) ? . .
C(25) C(30) 1.36(1) ? . .
C(26) C(27) 1.39(1) ? . .
C(27) C(28) 1.37(2) ? . .
C(28) C(29) 1.37(2) ? . .
C(29) C(30) 1.39(2) ? . .
C(2) H(1) 0.9499 ? . .
C(3) H(2) 0.9500 ? . .
C(4) H(3) 0.9500 ? . .
C(6) H(4) 0.9499 ? . .
C(7) H(5) 0.9499 ? . .
C(9) H(6) 0.9500 ? . .
C(10) H(7) 0.9500 ? . .
C(11) H(8) 0.9500 ? . .
C(11) H(9) 0.9500 ? . .
C(11) H(10) 0.9500 ? . .
C(13) H(11) 0.9500 ? . .
C(14) H(12) 0.9500 ? . .
C(16) H(13) 0.9501 ? . .
C(17) H(14) 0.9499 ? . .
C(18) H(25) 0.9500 ? . .
C(18) H(26) 0.9500 ? . .
C(18) H(27) 0.9500 ? . .
C(20) H(15) 0.9499 ? . .
C(21) H(16) 0.9501 ? . .
C(22) H(17) 0.9500 ? . .
C(23) H(18) 0.9499 ? . .
C(24) H(19) 0.9500 ? . .
C(26) H(20) 0.9500 ? . .
C(27) H(21) 0.9500 ? . .
C(28) H(22) 0.9500 ? . .
C(29) H(23) 0.9500 ? . .
C(30) H(24) 0.9500 ? . .
H(16) C(21) 0.9501 ? . .

loop_
_cod_related_entry_id
_cod_related_entry_database
_cod_related_entry_code
1 ChemSpider 30658459
